data_7062313
loop_
_publ_author_name
'Brahma, Rinki'
'Baruah, Jubaraj Bikash'

_publ_section_title
;
 Assemblies of salts of urea and thiourea derivatives and release of hosts
 from composites with calcium oxide
;
_journal_issue 13
_journal_name_full 'New Journal of Chemistry'
_journal_page_first 6211
_journal_page_last 6223
_journal_paper_doi 10.1039/D2NJ05412D
_journal_volume 47
_journal_year 2023
_chemical_formula_moiety 'C17 H16 N3 O, Cl O4, H2 O'
_chemical_formula_sum 'C17 H18 Cl N3 O6'
_chemical_formula_weight 395.79
_space_group_crystal_system monoclinic
_space_group_IT_number 14
_space_group_name_Hall '-P 2ybc'
_space_group_name_H-M_alt 'P 1 21/c 1'
_atom_sites_solution_hydrogens mixed
_atom_sites_solution_primary direct
_audit_creation_date 2023-02-21
_audit_creation_method
;
Olex2 1.5
(compiled 2022.04.07 svn.rca3783a0 for OlexSys, GUI svn.r6498)
;
_audit_update_record
;
2023-02-22 deposited with the CCDC.	2023-02-23 downloaded from the CCDC.
;
_cell_angle_alpha 90
_cell_angle_beta 98.990(6)
_cell_angle_gamma 90
_cell_formula_units_Z 4
_cell_length_a 10.886(3)
_cell_length_b 8.2613(18)
_cell_length_c 20.140(5)
_cell_measurement_reflns_used 9517
_cell_measurement_temperature 296(2)
_cell_measurement_theta_max 26.53
_cell_measurement_theta_min 2.56
_cell_volume 1789.0(8)
_computing_cell_refinement 'Bruker SAINT'
_computing_data_collection 'Bruker APEX2'
_computing_data_reduction 'Bruker SAINT'
_computing_molecular_graphics 'Olex2 1.5 (Dolomanov et al., 2009)'
_computing_publication_material 'Olex2 1.5 (Dolomanov et al., 2009)'
_computing_structure_refinement 'XL  (Sheldrick, 2008)'
_computing_structure_solution 'SHELXS-97 (Sheldrick 2008)'
_diffrn_ambient_temperature 296.15
_diffrn_measured_fraction_theta_full 0.990
_diffrn_measured_fraction_theta_max 0.990
_diffrn_measurement_device_type 'Bruker APEX-II CCD'
_diffrn_measurement_method '\f and \w scans'
_diffrn_radiation_type MoK\a
_diffrn_radiation_wavelength 0.71073
_diffrn_reflns_av_R_equivalents 0.0597
_diffrn_reflns_av_unetI/netI 0.0326
_diffrn_reflns_Laue_measured_fraction_full 0.990
_diffrn_reflns_Laue_measured_fraction_max 0.990
_diffrn_reflns_limit_h_max 12
_diffrn_reflns_limit_h_min -12
_diffrn_reflns_limit_k_max 9
_diffrn_reflns_limit_k_min -9
_diffrn_reflns_limit_l_max 23
_diffrn_reflns_limit_l_min -23
_diffrn_reflns_number 25145
_diffrn_reflns_point_group_measured_fraction_full 0.990
_diffrn_reflns_point_group_measured_fraction_max 0.990
_diffrn_reflns_theta_full 25.046
_diffrn_reflns_theta_max 25.046
_diffrn_reflns_theta_min 2.563
_exptl_absorpt_coefficient_mu 0.255
_exptl_absorpt_correction_type multi-scan
_exptl_absorpt_process_details
;
SADABS-2016/2 (Bruker,2016/2) was used for absorption correction.
wR2(int) was 0.1709 before and 0.1056 after correction.
The Ratio of minimum to maximum transmission is 0.8118.
The \l/2 correction factor is Not present.
;
_exptl_crystal_colour colourless
_exptl_crystal_colour_primary colourless
_exptl_crystal_density_diffrn 1.470
_exptl_crystal_description block
_exptl_crystal_F_000 824
_exptl_crystal_size_max 0.22
_exptl_crystal_size_mid 0.14
_exptl_crystal_size_min 0.1
_exptl_transmission_factor_max 0.7454
_exptl_transmission_factor_min 0.6051
_refine_diff_density_max 0.838
_refine_diff_density_min -0.429
_refine_diff_density_rms 0.056
_refine_ls_extinction_method none
_refine_ls_goodness_of_fit_ref 1.053
_refine_ls_hydrogen_treatment constr
_refine_ls_matrix_type full
_refine_ls_number_parameters 260
_refine_ls_number_reflns 3124
_refine_ls_number_restraints 0
_refine_ls_restrained_S_all 1.053
_refine_ls_R_factor_all 0.0773
_refine_ls_R_factor_gt 0.0629
_refine_ls_shift/su_max 0.000
_refine_ls_shift/su_mean 0.000
_refine_ls_structure_factor_coef Fsqd
_refine_ls_weighting_details 'w=1/[\s^2^(Fo^2^)+(0.0877P)^2^+2.1745P] where P=(Fo^2^+2Fc^2^)/3'
_refine_ls_weighting_scheme calc
_refine_ls_wR_factor_gt 0.1658
_refine_ls_wR_factor_ref 0.1860
_reflns_Friedel_coverage 0.000
_reflns_number_gt 2554
_reflns_number_total 3124
_reflns_threshold_expression 'I > 2\s(I)'
_cod_data_source_file d2nj05412d3.cif
_cod_data_source_block HnaphureaClO4H2O
_cod_depositor_comments 'Adding full bibliography for 7062311--7062319.cif.'
_cod_original_cell_volume 1789.0(7)
_cod_database_code 7062313
_shelx_shelxl_version_number 2019/1
_shelx_space_group_comment
;
The symmetry employed for this shelxl refinement is uniquely defined
by the following loop, which should always be used as a source of
symmetry information in preference to the above space-group names.
They are only intended as comments.
;
_olex2_refinement_description
;
1. Fixed Uiso
 At 1.2 times of:
  All C(H) groups, All C(H,H) groups, All N(H) groups
 At 1.5 times of:
  All O(H,H) groups
2. Restrained distances
 Cl1-O5 \\sim Cl1-O5A
 with sigma of 0.02
 Cl1-O4 \\sim Cl1-O4A
 with sigma of 0.02
 Cl1-O2 \\sim Cl1-O2A
 with sigma of 0.02
 Cl1-O3 \\sim Cl1-O3A
 with sigma of 0.02
3. Uiso/Uaniso restraints and constraints
Uanis(O3A) = Uanis(O3)
Uanis(O5A) = Uanis(O5)
Uanis(O2) = Uanis(O2A)
Uanis(O4A) = Uanis(O4)
4. Others
 Sof(O3A)=Sof(O5A)=Sof(O2A)=Sof(O4A)=1-FVAR(1)
 Sof(O5)=Sof(O4)=Sof(O2)=Sof(O3)=FVAR(1)
5.a Free rotating group:
 O6(H6A,H6B)
5.b Secondary CH2 refined with riding coordinates:
 C12(H12A,H12B)
5.c Aromatic/amide H refined with riding coordinates:
 N1(H1), N2(H2), N3(H3), C2(H2A), C3(H3A), C7(H7), C10(H10), C17(H17),
 C14(H14), C15(H15), C9(H9), C8(H8), C4(H4), C16(H16)
;
_olex2_submission_special_instructions 'No special instructions were received'

loop_
_space_group_symop_operation_xyz
'x, y, z'
'-x, y+1/2, -z+1/2'
'-x, -y, -z'
'x, -y-1/2, z-1/2'

loop_
_atom_site_label
_atom_site_type_symbol
_atom_site_fract_x
_atom_site_fract_y
_atom_site_fract_z
_atom_site_U_iso_or_equiv
_atom_site_adp_type
_atom_site_occupancy
_atom_site_site_symmetry_order
_atom_site_calc_flag
_atom_site_refinement_flags_posn
_atom_site_refinement_flags_adp
_atom_site_refinement_flags_occupancy
_atom_site_disorder_assembly
_atom_site_disorder_group
Cl1 Cl 0.20702(8) 0.38292(11) 0.12674(4) 0.0571(3) Uani 1 1 d . . . A 2
O1 O 0.60517(18) 0.2972(2) 0.27046(10) 0.0440(5) Uani 1 1 d . . . . .
N1 N 0.4642(2) 0.4807(3) 0.29953(12) 0.0430(6) Uani 1 1 d . . . . .
H1 H 0.421666 0.564915 0.285188 0.052 Uiso 1 1 calc R U . . .
N2 N 0.5403(3) 0.5071(3) 0.20152(13) 0.0480(7) Uani 1 1 d . . . . .
H2 H 0.500106 0.597070 0.197359 0.058 Uiso 1 1 calc R U . . .
N3 N 0.9436(3) 0.7001(4) 0.13971(16) 0.0603(8) Uani 1 1 d . . . . .
H3 H 1.012844 0.748820 0.137979 0.072 Uiso 1 1 calc R U . . .
C13 C 0.7252(3) 0.5437(3) 0.14580(15) 0.0418(7) Uani 1 1 d . . . . .
O6 O 0.1536(3) 0.8842(4) 0.15662(19) 0.0846(9) Uani 1 1 d G . . . .
H6A H 0.223783 0.859938 0.179294 0.127 Uiso 1 1 d G U . . .
H6B H 0.159508 0.984432 0.147977 0.127 Uiso 1 1 d G U . . .
C5 C 0.3177(3) 0.4263(4) 0.45295(15) 0.0436(7) Uani 1 1 d . . . . .
C6 C 0.3350(3) 0.4752(3) 0.38730(14) 0.0374(6) Uani 1 1 d . . . . .
C11 C 0.5403(2) 0.4205(3) 0.25781(14) 0.0370(6) Uani 1 1 d . . . . .
C1 C 0.4461(3) 0.4228(3) 0.36319(14) 0.0371(6) Uani 1 1 d . . . . .
C12 C 0.6043(3) 0.4564(4) 0.14770(16) 0.0468(7) Uani 1 1 d . . . . .
H12A H 0.550134 0.473608 0.105273 0.056 Uiso 1 1 calc R U . . .
H12B H 0.620931 0.341263 0.152111 0.056 Uiso 1 1 calc R U . . .
C2 C 0.5304(3) 0.3277(4) 0.40246(15) 0.0447(7) Uani 1 1 d . . . . .
H2A H 0.602870 0.296148 0.386983 0.054 Uiso 1 1 calc R U . . .
C3 C 0.5084(3) 0.2770(4) 0.46623(16) 0.0516(8) Uani 1 1 d . . . . .
H3A H 0.565581 0.209346 0.491764 0.062 Uiso 1 1 calc R U . . .
C7 C 0.2418(3) 0.5710(4) 0.34911(16) 0.0450(7) Uani 1 1 d . . . . .
H7 H 0.249274 0.599035 0.305199 0.054 Uiso 1 1 calc R U . . .
C10 C 0.2109(3) 0.4833(4) 0.47846(18) 0.0562(9) Uani 1 1 d . . . . .
H10 H 0.199305 0.453974 0.521634 0.067 Uiso 1 1 calc R U . . .
C17 C 0.7843(3) 0.5310(4) 0.08939(17) 0.0523(8) Uani 1 1 d . . . . .
H17 H 0.749346 0.468040 0.053020 0.063 Uiso 1 1 calc R U . . .
C14 C 0.7812(3) 0.6384(4) 0.19849(16) 0.0512(8) Uani 1 1 d . . . . .
H14 H 0.744407 0.649379 0.236922 0.061 Uiso 1 1 calc R U . . .
C15 C 0.8905(3) 0.7161(5) 0.19436(18) 0.0588(9) Uani 1 1 d . . . . .
H15 H 0.927704 0.780166 0.229846 0.071 Uiso 1 1 calc R U . . .
C9 C 0.1257(3) 0.5795(5) 0.4412(2) 0.0612(9) Uani 1 1 d . . . . .
H9 H 0.057153 0.616491 0.459095 0.073 Uiso 1 1 calc R U . . .
C8 C 0.1405(3) 0.6230(4) 0.37601(19) 0.0548(8) Uani 1 1 d . . . . .
H8 H 0.081166 0.687920 0.350552 0.066 Uiso 1 1 calc R U . . .
C4 C 0.4055(3) 0.3248(4) 0.49130(16) 0.0535(8) Uani 1 1 d . . . . .
H4 H 0.392953 0.290571 0.533723 0.064 Uiso 1 1 calc R U . . .
O5 O 0.1829(6) 0.4714(6) 0.1831(2) 0.1099(19) Uani 0.835(5) 1 d . . P B 1
C16 C 0.8930(3) 0.6109(5) 0.08756(19) 0.0603(9) Uani 1 1 d . . . . .
H16 H 0.932011 0.603015 0.049773 0.072 Uiso 1 1 calc R U . . .
O4 O 0.1028(4) 0.3563(8) 0.0778(3) 0.133(2) Uani 0.835(5) 1 d . . P B 1
O2 O 0.2694(8) 0.2349(6) 0.1450(3) 0.135(3) Uani 0.835(5) 1 d . . P B 1
O3 O 0.2841(5) 0.4779(6) 0.0899(3) 0.1219(18) Uani 0.835(5) 1 d . . P B 1
O3A O 0.281(3) 0.505(4) 0.1388(17) 0.1219(18) Uani 0.165(5) 1 d . . P A 2
O5A O 0.116(3) 0.400(3) 0.1720(12) 0.1099(19) Uani 0.165(5) 1 d . . P A 2
O2A O 0.316(5) 0.309(3) 0.1416(16) 0.135(3) Uani 0.165(5) 1 d . . P A 2
O4A O 0.173(2) 0.451(4) 0.0665(14) 0.133(2) Uani 0.165(5) 1 d . . P A 2

loop_
_atom_site_aniso_label
_atom_site_aniso_U_11
_atom_site_aniso_U_22
_atom_site_aniso_U_33
_atom_site_aniso_U_23
_atom_site_aniso_U_13
_atom_site_aniso_U_12
Cl1 0.0622(6) 0.0600(6) 0.0486(5) -0.0058(4) 0.0066(4) -0.0036(4)
O1 0.0455(11) 0.0362(11) 0.0509(12) 0.0014(9) 0.0094(9) 0.0060(9)
N1 0.0504(14) 0.0391(13) 0.0420(13) 0.0059(11) 0.0144(11) 0.0089(11)
N2 0.0605(16) 0.0381(13) 0.0499(15) 0.0068(11) 0.0229(12) 0.0107(12)
N3 0.0432(15) 0.0645(19) 0.072(2) 0.0114(16) 0.0067(14) 0.0010(13)
C13 0.0496(16) 0.0364(15) 0.0401(15) 0.0047(12) 0.0096(12) 0.0091(13)
O6 0.0510(15) 0.082(2) 0.115(3) 0.0055(19) -0.0058(16) -0.0055(14)
C5 0.0482(16) 0.0420(16) 0.0411(16) -0.0046(13) 0.0090(13) -0.0098(13)
C6 0.0396(14) 0.0330(14) 0.0400(15) -0.0040(11) 0.0078(11) -0.0077(11)
C11 0.0363(14) 0.0330(14) 0.0424(15) -0.0022(11) 0.0082(12) -0.0049(11)
C1 0.0417(15) 0.0332(14) 0.0367(14) -0.0024(11) 0.0067(11) -0.0058(11)
C12 0.0613(19) 0.0388(16) 0.0441(16) 0.0001(13) 0.0197(14) 0.0010(14)
C2 0.0419(15) 0.0474(17) 0.0438(16) -0.0007(14) 0.0034(12) 0.0001(13)
C3 0.0546(19) 0.0527(19) 0.0440(17) 0.0058(14) -0.0030(14) 0.0011(15)
C7 0.0484(17) 0.0395(16) 0.0480(17) 0.0003(13) 0.0109(13) -0.0023(13)
C10 0.061(2) 0.062(2) 0.0509(19) -0.0043(16) 0.0245(16) -0.0092(17)
C17 0.0589(19) 0.0534(19) 0.0474(18) -0.0031(15) 0.0170(15) 0.0012(15)
C14 0.061(2) 0.0524(19) 0.0400(17) 0.0027(14) 0.0074(14) 0.0042(15)
C15 0.058(2) 0.061(2) 0.054(2) 0.0014(16) -0.0018(16) -0.0011(17)
C9 0.057(2) 0.060(2) 0.072(2) -0.0065(18) 0.0303(18) -0.0008(17)
C8 0.0470(18) 0.0506(19) 0.068(2) 0.0021(16) 0.0142(16) 0.0043(14)
C4 0.063(2) 0.060(2) 0.0372(16) 0.0052(14) 0.0069(14) -0.0088(16)
O5 0.176(6) 0.100(4) 0.055(2) -0.023(2) 0.019(3) 0.043(3)
C16 0.058(2) 0.068(2) 0.059(2) 0.0025(18) 0.0226(17) 0.0022(18)
O4 0.073(3) 0.196(6) 0.121(4) -0.062(4) -0.010(3) -0.021(3)
O2 0.261(8) 0.072(3) 0.083(3) 0.030(3) 0.062(4) 0.070(4)
O3 0.144(4) 0.115(4) 0.116(4) 0.015(3) 0.051(4) -0.034(3)
O3A 0.144(4) 0.115(4) 0.116(4) 0.015(3) 0.051(4) -0.034(3)
O5A 0.176(6) 0.100(4) 0.055(2) -0.023(2) 0.019(3) 0.043(3)
O2A 0.261(8) 0.072(3) 0.083(3) 0.030(3) 0.062(4) 0.070(4)
O4A 0.073(3) 0.196(6) 0.121(4) -0.062(4) -0.010(3) -0.021(3)

loop_
_atom_type_symbol
_atom_type_description
_atom_type_scat_dispersion_real
_atom_type_scat_dispersion_imag
_atom_type_scat_source
C C 0.0033 0.0016 'International Tables Vol C Tables 4.2.6.8 and 6.1.1.4'
H H 0.0000 0.0000 'International Tables Vol C Tables 4.2.6.8 and 6.1.1.4'
Cl Cl 0.1484 0.1585 'International Tables Vol C Tables 4.2.6.8 and 6.1.1.4'
N N 0.0061 0.0033 'International Tables Vol C Tables 4.2.6.8 and 6.1.1.4'
O O 0.0106 0.0060 'International Tables Vol C Tables 4.2.6.8 and 6.1.1.4'

loop_
_geom_angle_atom_site_label_1
_geom_angle_atom_site_label_2
_geom_angle_atom_site_label_3
_geom_angle
_geom_angle_site_symmetry_1
_geom_angle_site_symmetry_3
_geom_angle_publ_flag
O3A Cl1 O5A 105.8(17) . . ?
O3A Cl1 O2A 79(2) . . ?
O3A Cl1 O4A 85.3(18) . . ?
O2A Cl1 O5A 125.2(17) . . ?
O2A Cl1 O4A 120.8(18) . . ?
O4A Cl1 O5A 114.0(16) . . ?
C11 N1 H1 115.8 . . ?
C11 N1 C1 128.4(2) . . ?
C1 N1 H1 115.8 . . ?
C11 N2 H2 118.5 . . ?
C11 N2 C12 123.1(3) . . ?
C12 N2 H2 118.5 . . ?
C15 N3 H3 119.0 . . ?
C15 N3 C16 122.0(3) . . ?
C16 N3 H3 119.0 . . ?
C17 C13 C12 120.1(3) . . ?
C14 C13 C12 122.3(3) . . ?
C14 C13 C17 117.6(3) . . ?
H6A O6 H6B 104.4 . . ?
C10 C5 C6 118.4(3) . . ?
C4 C5 C6 120.1(3) . . ?
C4 C5 C10 121.5(3) . . ?
C5 C6 C1 118.0(3) . . ?
C7 C6 C5 118.4(3) . . ?
C7 C6 C1 123.6(3) . . ?
O1 C11 N1 123.6(3) . . ?
O1 C11 N2 122.4(3) . . ?
N2 C11 N1 114.0(2) . . ?
N1 C1 C6 116.7(2) . . ?
C2 C1 N1 123.1(3) . . ?
C2 C1 C6 120.2(3) . . ?
N2 C12 C13 114.1(3) . . ?
N2 C12 H12A 108.7 . . ?
N2 C12 H12B 108.7 . . ?
C13 C12 H12A 108.7 . . ?
C13 C12 H12B 108.7 . . ?
H12A C12 H12B 107.6 . . ?
C1 C2 H2A 119.8 . . ?
C1 C2 C3 120.4(3) . . ?
C3 C2 H2A 119.8 . . ?
C2 C3 H3A 119.3 . . ?
C4 C3 C2 121.4(3) . . ?
C4 C3 H3A 119.3 . . ?
C6 C7 H7 119.6 . . ?
C8 C7 C6 120.9(3) . . ?
C8 C7 H7 119.6 . . ?
C5 C10 H10 119.3 . . ?
C9 C10 C5 121.4(3) . . ?
C9 C10 H10 119.3 . . ?
C13 C17 H17 120.0 . . ?
C16 C17 C13 120.0(3) . . ?
C16 C17 H17 120.0 . . ?
C13 C14 H14 119.9 . . ?
C15 C14 C13 120.3(3) . . ?
C15 C14 H14 119.9 . . ?
N3 C15 C14 120.0(3) . . ?
N3 C15 H15 120.0 . . ?
C14 C15 H15 120.0 . . ?
C10 C9 H9 119.9 . . ?
C10 C9 C8 120.2(3) . . ?
C8 C9 H9 119.9 . . ?
C7 C8 C9 120.7(3) . . ?
C7 C8 H8 119.7 . . ?
C9 C8 H8 119.7 . . ?
C5 C4 H4 120.1 . . ?
C3 C4 C5 119.9(3) . . ?
C3 C4 H4 120.1 . . ?
N3 C16 C17 120.1(3) . . ?
N3 C16 H16 119.9 . . ?
C17 C16 H16 119.9 . . ?

loop_
_geom_bond_atom_site_label_1
_geom_bond_atom_site_label_2
_geom_bond_distance
_geom_bond_site_symmetry_2
_geom_bond_publ_flag
Cl1 O3A 1.29(3) . ?
Cl1 O5A 1.45(3) . ?
Cl1 O2A 1.33(4) . ?
Cl1 O4A 1.34(3) . ?
O1 C11 1.243(3) . ?
N1 H1 0.8600 . ?
N1 C11 1.363(4) . ?
N1 C1 1.411(4) . ?
N2 H2 0.8600 . ?
N2 C11 1.340(4) . ?
N2 C12 1.440(4) . ?
N3 H3 0.8600 . ?
N3 C15 1.328(5) . ?
N3 C16 1.330(5) . ?
C13 C12 1.505(4) . ?
C13 C17 1.394(4) . ?
C13 C14 1.382(4) . ?
O6 H6A 0.8507 . ?
O6 H6B 0.8503 . ?
C5 C6 1.423(4) . ?
C5 C10 1.423(5) . ?
C5 C4 1.407(5) . ?
C6 C1 1.438(4) . ?
C6 C7 1.416(4) . ?
C1 C2 1.363(4) . ?
C12 H12A 0.9700 . ?
C12 H12B 0.9700 . ?
C2 H2A 0.9300 . ?
C2 C3 1.406(4) . ?
C3 H3A 0.9300 . ?
C3 C4 1.358(5) . ?
C7 H7 0.9300 . ?
C7 C8 1.371(4) . ?
C10 H10 0.9300 . ?
C10 C9 1.356(5) . ?
C17 H17 0.9300 . ?
C17 C16 1.361(5) . ?
C14 H14 0.9300 . ?
C14 C15 1.365(5) . ?
C15 H15 0.9300 . ?
C9 H9 0.9300 . ?
C9 C8 1.394(5) . ?
C8 H8 0.9300 . ?
C4 H4 0.9300 . ?
C16 H16 0.9300 . ?

loop_
_geom_torsion_atom_site_label_1
_geom_torsion_atom_site_label_2
_geom_torsion_atom_site_label_3
_geom_torsion_atom_site_label_4
_geom_torsion
_geom_torsion_site_symmetry_1
_geom_torsion_site_symmetry_2
_geom_torsion_site_symmetry_3
_geom_torsion_site_symmetry_4
_geom_torsion_publ_flag
N1 C1 C2 C3 178.4(3) . . . . ?
C13 C17 C16 N3 0.5(5) . . . . ?
C13 C14 C15 N3 -0.3(5) . . . . ?
C5 C6 C1 N1 -176.5(2) . . . . ?
C5 C6 C1 C2 0.8(4) . . . . ?
C5 C6 C7 C8 3.5(4) . . . . ?
C5 C10 C9 C8 0.9(5) . . . . ?
C6 C5 C10 C9 1.2(5) . . . . ?
C6 C5 C4 C3 1.7(5) . . . . ?
C6 C1 C2 C3 1.4(4) . . . . ?
C6 C7 C8 C9 -1.5(5) . . . . ?
C11 N1 C1 C6 -161.3(3) . . . . ?
C11 N1 C1 C2 21.5(5) . . . . ?
C11 N2 C12 C13 -102.8(3) . . . . ?
C1 N1 C11 O1 2.0(5) . . . . ?
C1 N1 C11 N2 -177.5(3) . . . . ?
C1 C6 C7 C8 -177.1(3) . . . . ?
C1 C2 C3 C4 -2.0(5) . . . . ?
C12 N2 C11 O1 6.8(4) . . . . ?
C12 N2 C11 N1 -173.7(3) . . . . ?
C12 C13 C17 C16 179.6(3) . . . . ?
C12 C13 C14 C15 -179.6(3) . . . . ?
C2 C3 C4 C5 0.5(5) . . . . ?
C7 C6 C1 N1 4.2(4) . . . . ?
C7 C6 C1 C2 -178.6(3) . . . . ?
C10 C5 C6 C1 177.2(3) . . . . ?
C10 C5 C6 C7 -3.4(4) . . . . ?
C10 C5 C4 C3 -177.8(3) . . . . ?
C10 C9 C8 C7 -0.8(5) . . . . ?
C17 C13 C12 N2 -167.2(3) . . . . ?
C17 C13 C14 C15 0.1(5) . . . . ?
C14 C13 C12 N2 12.6(4) . . . . ?
C14 C13 C17 C16 -0.2(5) . . . . ?
C15 N3 C16 C17 -0.7(5) . . . . ?
C4 C5 C6 C1 -2.3(4) . . . . ?
C4 C5 C6 C7 177.1(3) . . . . ?
C4 C5 C10 C9 -179.2(3) . . . . ?
C16 N3 C15 C14 0.7(5) . . . . ?
